data_7244965
loop_
_publ_author_name
'Hu, Ji-Hong'
'Liu, Yuan-Chin'
'Liu, Yu-Hsiang'
'Chen, Jhy-Der'

_publ_section_title
;
 Structural transformations in cobalt(ii) coordination polymers
 constructed from flexible N,N&#x2032;-bis(3-pyridylmethyl)sebacoamide and
 benzene-1,3,5-tricarboxylic acid
;
_journal_name_full CrystEngComm
_journal_paper_doi 10.1039/D2CE00308B
_journal_year 2022
_chemical_formula_sum 'C31 H36 Co N4 O9'
_chemical_formula_weight 667.57
_space_group_crystal_system triclinic
_space_group_IT_number 2
_space_group_name_Hall '-P 1'
_space_group_name_H-M_alt 'P -1'
_atom_sites_solution_hydrogens mixed
_audit_creation_method SHELXL-2017/1
_audit_update_record
;
2022-03-03 deposited with the CCDC.	2022-05-20 downloaded from the CCDC.
;
_cell_angle_alpha 99.2496(19)
_cell_angle_beta 96.1945(17)
_cell_angle_gamma 107.9554(16)
_cell_formula_units_Z 2
_cell_length_a 10.1212(3)
_cell_length_b 10.9593(3)
_cell_length_c 15.0495(4)
_cell_measurement_reflns_used 4870
_cell_measurement_temperature 296(2)
_cell_measurement_theta_max 24.21
_cell_measurement_theta_min 2.40
_cell_volume 1545.16(8)
_computing_cell_refinement 'Bruker SAINT'
_computing_data_collection 'Bruker APEX2'
_computing_data_reduction 'Bruker SAINT'
_computing_molecular_graphics 'Bruker SHELXTL'
_computing_publication_material 'Bruker SHELXTL'
_computing_structure_refinement 'SHELXL-2017/1 (Sheldrick, 2017)'
_computing_structure_solution 'SHELXS-97 (Sheldrick 2008)'
_diffrn_ambient_temperature 296(2)
_diffrn_measured_fraction_theta_full 1.000
_diffrn_measured_fraction_theta_max 1.000
_diffrn_measurement_device_type 'Bruker APEX-II CCD'
_diffrn_measurement_method '\f and \w scans'
_diffrn_radiation_type MoK\a
_diffrn_radiation_wavelength 0.71073
_diffrn_reflns_av_R_equivalents 0.0875
_diffrn_reflns_av_unetI/netI 0.0990
_diffrn_reflns_Laue_measured_fraction_full 1.000
_diffrn_reflns_Laue_measured_fraction_max 1.000
_diffrn_reflns_limit_h_max 12
_diffrn_reflns_limit_h_min -12
_diffrn_reflns_limit_k_max 13
_diffrn_reflns_limit_k_min -13
_diffrn_reflns_limit_l_max 18
_diffrn_reflns_limit_l_min -18
_diffrn_reflns_number 25224
_diffrn_reflns_point_group_measured_fraction_full 1.000
_diffrn_reflns_point_group_measured_fraction_max 1.000
_diffrn_reflns_theta_full 25.242
_diffrn_reflns_theta_max 26.000
_diffrn_reflns_theta_min 1.391
_exptl_absorpt_coefficient_mu 0.616
_exptl_absorpt_correction_T_max 0.7457
_exptl_absorpt_correction_T_min 0.6074
_exptl_absorpt_correction_type multi-scan
_exptl_absorpt_process_details 'sadabs v2008/1(bruker axs, 2008)'
_exptl_crystal_colour purple
_exptl_crystal_density_diffrn 1.435
_exptl_crystal_description plate
_exptl_crystal_F_000 698
_exptl_crystal_size_max 0.200
_exptl_crystal_size_mid 0.200
_exptl_crystal_size_min 0.100
_refine_diff_density_max 0.362
_refine_diff_density_min -0.418
_refine_diff_density_rms 0.063
_refine_ls_extinction_method none
_refine_ls_goodness_of_fit_ref 1.004
_refine_ls_hydrogen_treatment mixed
_refine_ls_matrix_type full
_refine_ls_number_parameters 407
_refine_ls_number_reflns 6099
_refine_ls_number_restraints 0
_refine_ls_restrained_S_all 1.004
_refine_ls_R_factor_all 0.1239
_refine_ls_R_factor_gt 0.0559
_refine_ls_shift/su_max 0.000
_refine_ls_shift/su_mean 0.000
_refine_ls_structure_factor_coef Fsqd
_refine_ls_weighting_details 'w=1/[\s^2^(Fo^2^)+(0.0480P)^2^+0.1523P] where P=(Fo^2^+2Fc^2^)/3'
_refine_ls_weighting_scheme calc
_refine_ls_wR_factor_gt 0.1012
_refine_ls_wR_factor_ref 0.1207
_reflns_Friedel_coverage 0.000
_reflns_number_gt 3534
_reflns_number_total 6099
_reflns_threshold_expression 'I > 2\s(I)'
_cod_data_source_file d2ce00308b2.cif
_cod_data_source_block 1
_cod_depositor_comments
;
The following automatic conversions were performed:

data item '_exptl_absorpt_correction_type' value 'multi_scan' was
changed to 'multi-scan' in accordance with the
/home/data/users/saulius/crontab/automatic-downloads/rss-feeds/RSC/lib/dictionaries/cif_core.dic
dictionary named 'cif_core.dic' version 2.4.2 last updated on
2011-04-26.

Automatic conversion script
Id: cif_fix_values 7556 2019-12-06 15:28:31Z antanas 
;
_cod_database_code 7244965
_shelx_shelxl_version_number 2017/1
_shelx_space_group_comment
; 
The symmetry employed for this shelxl refinement is uniquely defined 
by the following loop, which should always be used as a source of 
symmetry information in preference to the above space-group names. 
They are only intended as comments. 
;
_shelx_estimated_absorpt_t_min 0.887
_shelx_estimated_absorpt_t_max 0.941

loop_
_space_group_symop_operation_xyz
'x, y, z'
'-x, -y, -z'

loop_
_atom_site_label
_atom_site_type_symbol
_atom_site_fract_x
_atom_site_fract_y
_atom_site_fract_z
_atom_site_U_iso_or_equiv
_atom_site_adp_type
_atom_site_occupancy
_atom_site_site_symmetry_order
_atom_site_calc_flag
_atom_site_refinement_flags_posn
_atom_site_refinement_flags_adp
_atom_site_refinement_flags_occupancy
_atom_site_disorder_assembly
_atom_site_disorder_group
Co Co 0.37424(4) 0.60679(5) -0.04106(4) 0.03262(17) Uani 1 1 d . . . . .
O1 O 0.2543(4) 0.4609(4) 0.3662(3) 0.1079(14) Uani 1 1 d . . . . .
O2 O -0.5040(4) -0.1522(3) 0.5891(3) 0.0946(12) Uani 1 1 d . . . . .
O3 O 0.5707(2) 0.6926(2) -0.06522(17) 0.0410(7) Uani 1 1 d . . . . .
O4 O 0.6641(2) 0.5577(2) -0.01041(18) 0.0460(7) Uani 1 1 d . . . . .
O5 O 0.8791(3) 1.0912(2) -0.13692(19) 0.0509(7) Uani 1 1 d . . . . .
H5B H 0.910234 1.174627 -0.147301 0.079(15) Uiso 1 1 d R . . . .
O6 O 1.0959(3) 1.1079(3) -0.1605(2) 0.0745(10) Uani 1 1 d . . . . .
O7 O 1.2894(2) 0.7559(2) -0.09123(17) 0.0417(7) Uani 1 1 d . . . . .
O8 O 1.1566(2) 0.5956(2) -0.03804(17) 0.0404(7) Uani 1 1 d . . . . .
N1 N 0.4356(3) 0.7310(3) 0.0920(2) 0.0425(8) Uani 1 1 d . . . . .
N2 N 0.2393(3) 0.6360(4) 0.3168(2) 0.0630(11) Uani 1 1 d . . . . .
H2A H 0.183024 0.671867 0.293614 0.076 Uiso 1 1 calc R U . . .
N3 N -0.4641(3) -0.3351(4) 0.6121(2) 0.0594(10) Uani 1 1 d . . . . .
H3A H -0.401180 -0.369633 0.626152 0.071 Uiso 1 1 calc R U . . .
N4 N -0.6724(3) -0.5010(3) 0.8199(2) 0.0389(8) Uani 1 1 d . . . . .
C1 C 0.5045(4) 0.8596(4) 0.1010(3) 0.0580(12) Uani 1 1 d . . . . .
H1A H 0.529839 0.891100 0.049345 0.070 Uiso 1 1 calc R U . . .
C2 C 0.5390(5) 0.9463(5) 0.1830(4) 0.0757(15) Uani 1 1 d . . . . .
H2B H 0.585665 1.034952 0.186684 0.091 Uiso 1 1 calc R U . . .
C3 C 0.5031(4) 0.8996(5) 0.2603(3) 0.0663(13) Uani 1 1 d . . . . .
H3B H 0.526560 0.956740 0.316789 0.080 Uiso 1 1 calc R U . . .
C4 C 0.4325(4) 0.7681(5) 0.2532(3) 0.0518(11) Uani 1 1 d . . . . .
C5 C 0.4025(4) 0.6896(4) 0.1675(3) 0.0456(11) Uani 1 1 d . . . . .
H5A H 0.355346 0.600564 0.162042 0.055 Uiso 1 1 calc R U . . .
C6 C 0.3893(4) 0.7115(5) 0.3349(3) 0.0678(14) Uani 1 1 d . . . . .
H6A H 0.443211 0.655261 0.348242 0.081 Uiso 1 1 calc R U . . .
H6B H 0.409378 0.781846 0.387768 0.081 Uiso 1 1 calc R U . . .
C7 C 0.1824(5) 0.5179(5) 0.3327(3) 0.0574(12) Uani 1 1 d . . . . .
C8 C 0.0241(4) 0.4614(4) 0.3106(3) 0.0709(14) Uani 1 1 d . . . . .
H8A H -0.004696 0.465333 0.247797 0.085 Uiso 1 1 calc R U . . .
H8B H -0.014313 0.517098 0.349065 0.085 Uiso 1 1 calc R U . . .
C9 C -0.0425(5) 0.3210(5) 0.3220(3) 0.0804(16) Uani 1 1 d . . . . .
H9A H -0.137533 0.286552 0.287702 0.096 Uiso 1 1 calc R U . . .
H9B H 0.010425 0.268453 0.295398 0.096 Uiso 1 1 calc R U . . .
C10 C -0.0485(5) 0.3058(5) 0.4154(4) 0.0788(16) Uani 1 1 d . . . . .
H10A H -0.098542 0.360067 0.443507 0.095 Uiso 1 1 calc R U . . .
H10B H 0.046425 0.334975 0.449654 0.095 Uiso 1 1 calc R U . . .
C11 C -0.1243(5) 0.1601(5) 0.4193(4) 0.0880(17) Uani 1 1 d . . . . .
H11A H -0.217732 0.130184 0.382930 0.106 Uiso 1 1 calc R U . . .
H11B H -0.072193 0.106542 0.392977 0.106 Uiso 1 1 calc R U . . .
C12 C -0.1365(6) 0.1426(5) 0.5120(4) 0.0941(18) Uani 1 1 d . . . . .
H12A H -0.190086 0.195507 0.536958 0.113 Uiso 1 1 calc R U . . .
H12B H -0.042691 0.176754 0.548126 0.113 Uiso 1 1 calc R U . . .
C13 C -0.2060(5) 0.0009(5) 0.5243(4) 0.0795(16) Uani 1 1 d . . . . .
H13A H -0.301800 -0.033415 0.491074 0.095 Uiso 1 1 calc R U . . .
H13B H -0.154515 -0.053886 0.498862 0.095 Uiso 1 1 calc R U . . .
C14 C -0.2078(5) -0.0042(5) 0.6223(4) 0.0850(17) Uani 1 1 d . . . . .
H14A H -0.263061 0.047918 0.646048 0.102 Uiso 1 1 calc R U . . .
H14B H -0.112224 0.036247 0.655334 0.102 Uiso 1 1 calc R U . . .
C15 C -0.2658(5) -0.1382(5) 0.6419(4) 0.0860(17) Uani 1 1 d . . . . .
H15A H -0.244310 -0.131633 0.707197 0.103 Uiso 1 1 calc R U . . .
H15B H -0.216628 -0.192516 0.612707 0.103 Uiso 1 1 calc R U . . .
C16 C -0.4222(5) -0.2077(5) 0.6116(3) 0.0613(13) Uani 1 1 d . . . . .
C17 C -0.6102(4) -0.4187(4) 0.5902(3) 0.0649(13) Uani 1 1 d . . . . .
H17A H -0.624534 -0.478546 0.532309 0.078 Uiso 1 1 calc R U . . .
H17B H -0.669263 -0.364889 0.583027 0.078 Uiso 1 1 calc R U . . .
C18 C -0.6555(4) -0.4968(4) 0.6618(3) 0.0447(10) Uani 1 1 d . . . . .
C19 C -0.7197(4) -0.6296(4) 0.6401(3) 0.0590(12) Uani 1 1 d . . . . .
H19A H -0.735704 -0.674208 0.579840 0.071 Uiso 1 1 calc R U . . .
C20 C -0.7611(4) -0.6980(4) 0.7079(4) 0.0635(13) Uani 1 1 d . . . . .
H20A H -0.805688 -0.788358 0.693927 0.076 Uiso 1 1 calc R U . . .
C21 C -0.7348(4) -0.6295(4) 0.7958(3) 0.0489(11) Uani 1 1 d . . . . .
H21A H -0.762374 -0.675622 0.841138 0.059 Uiso 1 1 calc R U . . .
C22 C -0.6344(4) -0.4370(4) 0.7525(3) 0.0433(10) Uani 1 1 d . . . . .
H22A H -0.591091 -0.346517 0.768169 0.052 Uiso 1 1 calc R U . . .
C23 C 0.6716(3) 0.6535(3) -0.0468(2) 0.0255(8) Uani 1 1 d . . . . .
C24 C 0.8107(3) 0.7279(3) -0.0700(2) 0.0245(8) Uani 1 1 d . . . . .
C25 C 0.8301(3) 0.8469(3) -0.0959(2) 0.0282(8) Uani 1 1 d . . . . .
H25A H 0.755568 0.879479 -0.101152 0.034 Uiso 1 1 calc R U . . .
C26 C 0.9606(3) 0.9183(3) -0.1142(2) 0.0279(8) Uani 1 1 d . . . . .
C27 C 1.0706(3) 0.8687(3) -0.1068(2) 0.0317(9) Uani 1 1 d . . . . .
H27A H 1.157650 0.915926 -0.119274 0.038 Uiso 1 1 calc R U . . .
C28 C 1.0532(3) 0.7505(3) -0.0812(2) 0.0271(8) Uani 1 1 d . . . . .
C29 C 0.9221(3) 0.6800(3) -0.0628(2) 0.0282(8) Uani 1 1 d . . . . .
H29A H 0.909481 0.599961 -0.045540 0.034 Uiso 1 1 calc R U . . .
C30 C 0.9869(4) 1.0478(3) -0.1398(3) 0.0392(10) Uani 1 1 d . . . . .
C31 C 1.1744(3) 0.6988(3) -0.0702(2) 0.0319(9) Uani 1 1 d . . . . .
O9 O 0.9365(2) 1.3481(2) -0.13839(18) 0.0538(8) Uani 1 1 d . . . . .
H9C H 0.889416 1.358894 -0.096080 0.065 Uiso 1 1 d R U . . .
H9D H 1.019886 1.402374 -0.123850 0.065 Uiso 1 1 d R U . . .

loop_
_atom_site_aniso_label
_atom_site_aniso_U_11
_atom_site_aniso_U_22
_atom_site_aniso_U_33
_atom_site_aniso_U_23
_atom_site_aniso_U_13
_atom_site_aniso_U_12
Co 0.0191(2) 0.0317(3) 0.0556(4) 0.0213(3) 0.0148(2) 0.0114(2)
O1 0.086(3) 0.097(3) 0.157(4) 0.058(3) 0.000(2) 0.043(2)
O2 0.087(3) 0.066(2) 0.133(4) 0.019(2) 0.006(2) 0.034(2)
O3 0.0214(12) 0.0416(16) 0.071(2) 0.0289(14) 0.0163(12) 0.0140(11)
O4 0.0330(14) 0.0357(15) 0.084(2) 0.0373(15) 0.0235(13) 0.0146(12)
O5 0.0550(17) 0.0357(16) 0.077(2) 0.0283(15) 0.0207(15) 0.0253(14)
O6 0.0549(19) 0.0495(19) 0.137(3) 0.057(2) 0.0448(19) 0.0142(15)
O7 0.0200(12) 0.0445(16) 0.069(2) 0.0248(14) 0.0187(12) 0.0127(11)
O8 0.0262(13) 0.0381(15) 0.069(2) 0.0266(14) 0.0153(12) 0.0173(11)
N1 0.0314(17) 0.0369(19) 0.059(2) 0.0133(18) 0.0093(16) 0.0089(15)
N2 0.046(2) 0.071(3) 0.084(3) 0.037(2) 0.022(2) 0.024(2)
N3 0.054(2) 0.061(3) 0.072(3) 0.031(2) 0.023(2) 0.018(2)
N4 0.0318(17) 0.0322(18) 0.058(2) 0.0175(17) 0.0168(16) 0.0110(14)
C1 0.050(3) 0.043(3) 0.081(4) 0.017(3) 0.024(2) 0.008(2)
C2 0.070(3) 0.046(3) 0.098(5) 0.005(3) 0.029(3) 0.001(3)
C3 0.054(3) 0.061(3) 0.071(4) -0.007(3) 0.012(3) 0.010(2)
C4 0.032(2) 0.061(3) 0.058(3) 0.008(3) 0.008(2) 0.012(2)
C5 0.032(2) 0.043(3) 0.064(3) 0.017(2) 0.009(2) 0.0124(19)
C6 0.055(3) 0.091(4) 0.059(3) 0.021(3) 0.010(2) 0.022(3)
C7 0.067(3) 0.065(3) 0.050(3) 0.017(3) 0.010(2) 0.033(3)
C8 0.063(3) 0.076(4) 0.076(4) 0.031(3) 0.016(3) 0.017(3)
C9 0.093(4) 0.079(4) 0.073(4) 0.025(3) 0.011(3) 0.030(3)
C10 0.081(4) 0.083(4) 0.090(4) 0.039(3) 0.028(3) 0.038(3)
C11 0.087(4) 0.085(4) 0.101(5) 0.042(4) 0.029(3) 0.024(3)
C12 0.092(4) 0.085(4) 0.112(5) 0.034(4) 0.033(4) 0.026(3)
C13 0.079(4) 0.071(4) 0.090(4) 0.035(3) 0.018(3) 0.018(3)
C14 0.076(4) 0.076(4) 0.088(4) 0.024(3) 0.012(3) 0.001(3)
C15 0.073(4) 0.081(4) 0.087(4) 0.030(3) 0.002(3) -0.001(3)
C16 0.066(3) 0.061(3) 0.059(3) 0.015(3) 0.016(3) 0.020(3)
C17 0.055(3) 0.074(3) 0.058(3) 0.021(3) 0.009(2) 0.006(2)
C18 0.033(2) 0.049(3) 0.053(3) 0.015(2) 0.014(2) 0.0111(19)
C19 0.054(3) 0.055(3) 0.059(3) 0.000(3) 0.009(2) 0.012(2)
C20 0.061(3) 0.040(3) 0.078(4) 0.011(3) 0.010(3) 0.002(2)
C21 0.037(2) 0.043(3) 0.066(3) 0.021(2) 0.014(2) 0.006(2)
C22 0.036(2) 0.035(2) 0.062(3) 0.019(2) 0.012(2) 0.0100(18)
C23 0.0183(17) 0.0240(19) 0.033(2) 0.0049(17) 0.0065(15) 0.0050(15)
C24 0.0181(16) 0.0222(18) 0.035(2) 0.0112(16) 0.0059(15) 0.0069(14)
C25 0.0189(17) 0.0291(19) 0.041(2) 0.0096(17) 0.0081(16) 0.0123(15)
C26 0.0266(18) 0.0211(18) 0.038(2) 0.0108(17) 0.0082(16) 0.0077(15)
C27 0.0222(18) 0.030(2) 0.044(2) 0.0130(18) 0.0144(17) 0.0047(16)
C28 0.0174(17) 0.028(2) 0.039(2) 0.0120(17) 0.0095(15) 0.0070(15)
C29 0.0237(18) 0.0240(19) 0.042(2) 0.0161(17) 0.0107(16) 0.0089(15)
C30 0.040(2) 0.027(2) 0.053(3) 0.0162(19) 0.012(2) 0.0103(18)
C31 0.0217(19) 0.033(2) 0.045(2) 0.0111(19) 0.0096(17) 0.0115(16)
O9 0.0451(16) 0.0434(17) 0.077(2) 0.0263(15) 0.0111(14) 0.0124(13)

loop_
_atom_type_symbol
_atom_type_description
_atom_type_scat_dispersion_real
_atom_type_scat_dispersion_imag
_atom_type_scat_source
C C 0.0033 0.0016 'International Tables Vol C Tables 4.2.6.8 and 6.1.1.4'
H H 0.0000 0.0000 'International Tables Vol C Tables 4.2.6.8 and 6.1.1.4'
N N 0.0061 0.0033 'International Tables Vol C Tables 4.2.6.8 and 6.1.1.4'
O O 0.0106 0.0060 'International Tables Vol C Tables 4.2.6.8 and 6.1.1.4'
Co Co 0.3494 0.9721 'International Tables Vol C Tables 4.2.6.8 and 6.1.1.4'

loop_
_geom_angle_atom_site_label_1
_geom_angle_atom_site_label_2
_geom_angle_atom_site_label_3
_geom_angle
_geom_angle_site_symmetry_1
_geom_angle_site_symmetry_3
_geom_angle_publ_flag
O4 Co O3 118.30(9) 2_665 . ?
O4 Co N1 92.56(11) 2_665 . ?
O3 Co N1 88.08(11) . . ?
O4 Co N4 92.89(11) 2_665 1_664 ?
O3 Co N4 86.71(10) . 1_664 ?
N1 Co N4 173.79(11) . 1_664 ?
O4 Co O8 88.86(9) 2_665 1_455 ?
O3 Co O8 152.83(9) . 1_455 ?
N1 Co O8 89.92(10) . 1_455 ?
N4 Co O8 93.16(10) 1_664 1_455 ?
O4 Co O7 147.80(9) 2_665 1_455 ?
O3 Co O7 93.89(8) . 1_455 ?
N1 Co O7 88.79(11) . 1_455 ?
N4 Co O7 88.20(10) 1_664 1_455 ?
O8 Co O7 58.96(8) 1_455 1_455 ?
C23 O3 Co 124.0(2) . . ?
C23 O4 Co 172.7(2) . 2_665 ?
C30 O5 H5B 105.9 . . ?
C31 O7 Co 88.6(2) . 1_655 ?
C31 O8 Co 91.75(18) . 1_655 ?
C5 N1 C1 116.8(4) . . ?
C5 N1 Co 123.5(3) . . ?
C1 N1 Co 119.6(3) . . ?
C7 N2 C6 125.8(4) . . ?
C7 N2 H2A 117.1 . . ?
C6 N2 H2A 117.1 . . ?
C16 N3 C17 123.5(4) . . ?
C16 N3 H3A 118.3 . . ?
C17 N3 H3A 118.3 . . ?
C21 N4 C22 116.7(4) . . ?
C21 N4 Co 123.7(3) . 1_446 ?
C22 N4 Co 119.6(3) . 1_446 ?
N1 C1 C2 122.8(4) . . ?
N1 C1 H1A 118.6 . . ?
C2 C1 H1A 118.6 . . ?
C1 C2 C3 118.8(4) . . ?
C1 C2 H2B 120.6 . . ?
C3 C2 H2B 120.6 . . ?
C4 C3 C2 119.7(5) . . ?
C4 C3 H3B 120.1 . . ?
C2 C3 H3B 120.1 . . ?
C5 C4 C3 116.7(4) . . ?
C5 C4 C6 121.1(4) . . ?
C3 C4 C6 122.2(5) . . ?
N1 C5 C4 125.1(4) . . ?
N1 C5 H5A 117.4 . . ?
C4 C5 H5A 117.4 . . ?
N2 C6 C4 110.3(3) . . ?
N2 C6 H6A 109.6 . . ?
C4 C6 H6A 109.6 . . ?
N2 C6 H6B 109.6 . . ?
C4 C6 H6B 109.6 . . ?
H6A C6 H6B 108.1 . . ?
O1 C7 N2 121.3(4) . . ?
O1 C7 C8 122.6(4) . . ?
N2 C7 C8 116.0(4) . . ?
C7 C8 C9 116.6(4) . . ?
C7 C8 H8A 108.1 . . ?
C9 C8 H8A 108.1 . . ?
C7 C8 H8B 108.1 . . ?
C9 C8 H8B 108.1 . . ?
H8A C8 H8B 107.3 . . ?
C10 C9 C8 115.0(5) . . ?
C10 C9 H9A 108.5 . . ?
C8 C9 H9A 108.5 . . ?
C10 C9 H9B 108.5 . . ?
C8 C9 H9B 108.5 . . ?
H9A C9 H9B 107.5 . . ?
C9 C10 C11 111.0(5) . . ?
C9 C10 H10A 109.4 . . ?
C11 C10 H10A 109.4 . . ?
C9 C10 H10B 109.4 . . ?
C11 C10 H10B 109.4 . . ?
H10A C10 H10B 108.0 . . ?
C12 C11 C10 112.2(5) . . ?
C12 C11 H11A 109.2 . . ?
C10 C11 H11A 109.2 . . ?
C12 C11 H11B 109.2 . . ?
C10 C11 H11B 109.2 . . ?
H11A C11 H11B 107.9 . . ?
C11 C12 C13 116.6(5) . . ?
C11 C12 H12A 108.1 . . ?
C13 C12 H12A 108.1 . . ?
C11 C12 H12B 108.1 . . ?
C13 C12 H12B 108.1 . . ?
H12A C12 H12B 107.3 . . ?
C14 C13 C12 111.3(5) . . ?
C14 C13 H13A 109.4 . . ?
C12 C13 H13A 109.4 . . ?
C14 C13 H13B 109.4 . . ?
C12 C13 H13B 109.4 . . ?
H13A C13 H13B 108.0 . . ?
C13 C14 C15 115.4(5) . . ?
C13 C14 H14A 108.4 . . ?
C15 C14 H14A 108.4 . . ?
C13 C14 H14B 108.4 . . ?
C15 C14 H14B 108.4 . . ?
H14A C14 H14B 107.5 . . ?
C14 C15 C16 116.6(4) . . ?
C14 C15 H15A 108.1 . . ?
C16 C15 H15A 108.1 . . ?
C14 C15 H15B 108.1 . . ?
C16 C15 H15B 108.1 . . ?
H15A C15 H15B 107.3 . . ?
O2 C16 N3 122.4(5) . . ?
O2 C16 C15 123.2(5) . . ?
N3 C16 C15 114.4(4) . . ?
N3 C17 C18 113.2(3) . . ?
N3 C17 H17A 108.9 . . ?
C18 C17 H17A 108.9 . . ?
N3 C17 H17B 108.9 . . ?
C18 C17 H17B 108.9 . . ?
H17A C17 H17B 107.8 . . ?
C19 C18 C22 116.9(4) . . ?
C19 C18 C17 121.8(4) . . ?
C22 C18 C17 121.3(4) . . ?
C18 C19 C20 120.1(4) . . ?
C18 C19 H19A 120.0 . . ?
C20 C19 H19A 120.0 . . ?
C21 C20 C19 118.3(4) . . ?
C21 C20 H20A 120.8 . . ?
C19 C20 H20A 120.8 . . ?
N4 C21 C20 123.7(4) . . ?
N4 C21 H21A 118.2 . . ?
C20 C21 H21A 118.2 . . ?
N4 C22 C18 124.3(4) . . ?
N4 C22 H22A 117.8 . . ?
C18 C22 H22A 117.8 . . ?
O3 C23 O4 124.2(3) . . ?
O3 C23 C24 117.2(3) . . ?
O4 C23 C24 118.6(3) . . ?
C25 C24 C29 119.3(3) . . ?
C25 C24 C23 120.4(3) . . ?
C29 C24 C23 120.3(3) . . ?
C24 C25 C26 120.4(3) . . ?
C24 C25 H25A 119.8 . . ?
C26 C25 H25A 119.8 . . ?
C27 C26 C25 119.4(3) . . ?
C27 C26 C30 118.4(3) . . ?
C25 C26 C30 122.1(3) . . ?
C28 C27 C26 120.9(3) . . ?
C28 C27 H27A 119.5 . . ?
C26 C27 H27A 119.5 . . ?
C27 C28 C29 119.1(3) . . ?
C27 C28 C31 120.9(3) . . ?
C29 C28 C31 120.0(3) . . ?
C24 C29 C28 120.8(3) . . ?
C24 C29 H29A 119.6 . . ?
C28 C29 H29A 119.6 . . ?
O6 C30 O5 123.1(3) . . ?
O6 C30 C26 123.4(3) . . ?
O5 C30 C26 113.5(3) . . ?
O7 C31 O8 120.6(3) . . ?
O7 C31 C28 121.0(3) . . ?
O8 C31 C28 118.4(3) . . ?
H9C O9 H9D 110.1 . . ?

loop_
_geom_bond_atom_site_label_1
_geom_bond_atom_site_label_2
_geom_bond_distance
_geom_bond_site_symmetry_2
_geom_bond_publ_flag
Co O4 2.021(2) 2_665 ?
Co O3 2.021(2) . ?
Co N1 2.140(3) . ?
Co N4 2.155(3) 1_664 ?
Co O8 2.174(2) 1_455 ?
Co O7 2.258(2) 1_455 ?
O1 C7 1.215(5) . ?
O2 C16 1.219(5) . ?
O3 C23 1.245(3) . ?
O4 C23 1.246(3) . ?
O5 C30 1.320(4) . ?
O5 H5B 0.9157 . ?
O6 C30 1.200(4) . ?
O7 C31 1.242(4) . ?
O8 C31 1.270(4) . ?
N1 C5 1.329(5) . ?
N1 C1 1.343(5) . ?
N2 C7 1.318(5) . ?
N2 C6 1.458(5) . ?
N2 H2A 0.8600 . ?
N3 C16 1.329(5) . ?
N3 C17 1.448(5) . ?
N3 H3A 0.8600 . ?
N4 C21 1.324(4) . ?
N4 C22 1.348(4) . ?
C1 C2 1.368(6) . ?
C1 H1A 0.9300 . ?
C2 C3 1.384(6) . ?
C2 H2B 0.9300 . ?
C3 C4 1.378(5) . ?
C3 H3B 0.9300 . ?
C4 C5 1.376(5) . ?
C4 C6 1.509(6) . ?
C5 H5A 0.9300 . ?
C6 H6A 0.9700 . ?
C6 H6B 0.9700 . ?
C7 C8 1.506(6) . ?
C8 C9 1.523(6) . ?
C8 H8A 0.9700 . ?
C8 H8B 0.9700 . ?
C9 C10 1.448(6) . ?
C9 H9A 0.9700 . ?
C9 H9B 0.9700 . ?
C10 C11 1.558(6) . ?
C10 H10A 0.9700 . ?
C10 H10B 0.9700 . ?
C11 C12 1.450(6) . ?
C11 H11A 0.9700 . ?
C11 H11B 0.9700 . ?
C12 C13 1.545(6) . ?
C12 H12A 0.9700 . ?
C12 H12B 0.9700 . ?
C13 C14 1.488(6) . ?
C13 H13A 0.9700 . ?
C13 H13B 0.9700 . ?
C14 C15 1.494(6) . ?
C14 H14A 0.9700 . ?
C14 H14B 0.9700 . ?
C15 C16 1.510(6) . ?
C15 H15A 0.9700 . ?
C15 H15B 0.9700 . ?
C17 C18 1.504(5) . ?
C17 H17A 0.9700 . ?
C17 H17B 0.9700 . ?
C18 C19 1.366(5) . ?
C18 C22 1.380(5) . ?
C19 C20 1.387(5) . ?
C19 H19A 0.9300 . ?
C20 C21 1.365(6) . ?
C20 H20A 0.9300 . ?
C21 H21A 0.9300 . ?
C22 H22A 0.9300 . ?
C23 C24 1.503(4) . ?
C24 C25 1.383(4) . ?
C24 C29 1.384(4) . ?
C25 C26 1.394(4) . ?
C25 H25A 0.9300 . ?
C26 C27 1.383(4) . ?
C26 C30 1.483(4) . ?
C27 C28 1.375(4) . ?
C27 H27A 0.9300 . ?
C28 C29 1.396(4) . ?
C28 C31 1.506(4) . ?
C29 H29A 0.9300 . ?
O9 H9C 0.8500 . ?
O9 H9D 0.8500 . ?
